data_4070736
loop_
_publ_author_name
'Cheng, Xiaoyan'
'Zhang, Jianying'
'Song, Haibin'
'Cui, Chunming'

_publ_section_title
;
 Synthesis and Characterization of the Monomeric Vicinal Dianion
 Li~2~(THF)~3~[ArNC(SiMe~3~)~2~] and the Aluminum and Lithium Derivatives
 of the Amido Ligand [ArNCH(SiMe~3~)~2~]^-^
;
_journal_coden_ASTM ORGND7
_journal_issue 4
_journal_name_full Organometallics
_journal_page_first 678
_journal_page_last 682
_journal_paper_doi 10.1021/om700972a
_journal_volume 27
_journal_year 2008
_chemical_formula_moiety 'C23 H46 Al N O Si2'
_chemical_formula_sum 'C23 H46 Al N O Si2'
_chemical_formula_weight 435.77
_space_group_IT_number 4
_symmetry_cell_setting monoclinic
_symmetry_space_group_name_Hall 'P 2yb'
_symmetry_space_group_name_H-M 'P 1 21 1'
_atom_sites_solution_hydrogens geom
_atom_sites_solution_primary direct
_atom_sites_solution_secondary difmap
_audit_creation_method SHELXL-97
_cell_angle_alpha 90.00
_cell_angle_beta 91.994(4)
_cell_angle_gamma 90.00
_cell_formula_units_Z 2
_cell_length_a 9.447(2)
_cell_length_b 12.565(3)
_cell_length_c 11.380(3)
_cell_measurement_reflns_used 5025
_cell_measurement_temperature 113(2)
_cell_measurement_theta_max 28.7
_cell_measurement_theta_min 2.4
_cell_volume 1350.0(6)
_computing_cell_refinement 'CrystalClear (Rigaku/MSC Inc., 2005)'
_computing_data_collection 'CrystalClear (Rigaku/MSC Inc., 2005)'
_computing_data_reduction 'CrystalClear (Rigaku/MSC Inc., 2005)'
_computing_publication_material 'CrystalStructure 3.7.0'
_computing_structure_refinement 'SHELXL-97 (Sheldrick, 1997)'
_computing_structure_solution 'SHELXS-97 (Sheldrick, 1990)'
_diffrn_ambient_temperature 113(2)
_diffrn_detector_area_resol_mean 7.31
_diffrn_measured_fraction_theta_full 0.995
_diffrn_measured_fraction_theta_max 0.995
_diffrn_measurement_device_type 'Rigaku Saturn'
_diffrn_measurement_method \w
_diffrn_radiation_monochromator confocal
_diffrn_radiation_source 'rotating anode'
_diffrn_radiation_type MoK\a
_diffrn_radiation_wavelength 0.71070
_diffrn_reflns_av_R_equivalents 0.0323
_diffrn_reflns_av_sigmaI/netI 0.0571
_diffrn_reflns_limit_h_max 9
_diffrn_reflns_limit_h_min -12
_diffrn_reflns_limit_k_max 16
_diffrn_reflns_limit_k_min -16
_diffrn_reflns_limit_l_max 15
_diffrn_reflns_limit_l_min -15
_diffrn_reflns_number 13403
_diffrn_reflns_theta_full 28.71
_diffrn_reflns_theta_max 28.71
_diffrn_reflns_theta_min 1.79
_exptl_absorpt_coefficient_mu 0.177
_exptl_absorpt_correction_T_max 0.9655
_exptl_absorpt_correction_T_min 0.9554
_exptl_absorpt_correction_type multi-scan
_exptl_absorpt_process_details 'Jacobson, R. (1998) Private communication'
_exptl_crystal_colour colorless
_exptl_crystal_density_diffrn 1.072
_exptl_crystal_density_method 'not measured'
_exptl_crystal_description block
_exptl_crystal_F_000 480
_exptl_crystal_size_max 0.26
_exptl_crystal_size_mid 0.24
_exptl_crystal_size_min 0.20
_refine_diff_density_max 0.196
_refine_diff_density_min -0.197
_refine_diff_density_rms 0.043
_refine_ls_abs_structure_details 'Flack H D (1983), Acta Cryst. A39, 876-881'
_refine_ls_abs_structure_Flack -0.06(7)
_refine_ls_extinction_method none
_refine_ls_goodness_of_fit_ref 0.999
_refine_ls_hydrogen_treatment mixed
_refine_ls_matrix_type full
_refine_ls_number_parameters 272
_refine_ls_number_reflns 6853
_refine_ls_number_restraints 1
_refine_ls_restrained_S_all 0.999
_refine_ls_R_factor_all 0.0398
_refine_ls_R_factor_gt 0.0304
_refine_ls_shift/su_max 0.001
_refine_ls_shift/su_mean 0.000
_refine_ls_structure_factor_coef Fsqd
_refine_ls_weighting_details 'calc w=1/[\s^2^(Fo^2^)+(0.0354P)^2^+0.0000P] where P=(Fo^2^+2Fc^2^)/3'
_refine_ls_weighting_scheme calc
_refine_ls_wR_factor_gt 0.0690
_refine_ls_wR_factor_ref 0.0724
_reflns_number_gt 5548
_reflns_number_total 6853
_reflns_threshold_expression >2sigma(I)
_cod_data_source_file om700972a-file004.cif
_cod_data_source_block shelxl
_cod_original_cell_volume 1349.9(6)
_cod_database_code 4070736

loop_
_symmetry_equiv_pos_as_xyz
'x, y, z'
'-x, y+1/2, -z'

loop_
_atom_site_label
_atom_site_type_symbol
_atom_site_fract_x
_atom_site_fract_y
_atom_site_fract_z
_atom_site_U_iso_or_equiv
_atom_site_adp_type
_atom_site_occupancy
_atom_site_symmetry_multiplicity
_atom_site_calc_flag
_atom_site_refinement_flags
Si1 Si 0.44732(4) 0.80630(3) 0.31087(3) 0.01583(9) Uani 1 1 d .
Si2 Si 0.68949(4) 0.79125(3) 0.51633(3) 0.01711(9) Uani 1 1 d .
O1 O 0.81896(11) 0.56300(9) 0.17843(10) 0.0232(2) Uani 1 1 d .
N1 N 0.74056(11) 0.79613(10) 0.26179(9) 0.0143(2) Uani 1 1 d .
C1 C 0.75209(14) 0.87654(12) 0.17329(12) 0.0149(3) Uani 1 1 d .
C2 C 0.70983(15) 0.85741(13) 0.05411(13) 0.0184(3) Uani 1 1 d .
C3 C 0.71325(16) 0.94099(15) -0.02619(13) 0.0239(4) Uani 1 1 d .
H3 H 0.6845 0.9280 -0.1057 0.029 Uiso 1 1 calc R
C4 C 0.75698(17) 1.04207(14) 0.00592(14) 0.0251(4) Uani 1 1 d .
H4 H 0.7533 1.0987 -0.0494 0.030 Uiso 1 1 calc R
C5 C 0.80624(16) 1.05925(13) 0.12015(14) 0.0219(3) Uani 1 1 d .
H5 H 0.8402 1.1278 0.1421 0.026 Uiso 1 1 calc R
C6 C 0.80721(15) 0.97815(12) 0.20380(13) 0.0154(3) Uani 1 1 d .
C7 C 0.66503(16) 0.74778(14) 0.00986(13) 0.0219(3) Uani 1 1 d .
H7 H 0.6544 0.7008 0.0799 0.026 Uiso 1 1 calc R
C8 C 0.78027(17) 0.69944(16) -0.06567(14) 0.0301(4) Uani 1 1 d .
H8A H 0.7903 0.7426 -0.1366 0.045 Uiso 1 1 calc R
H8B H 0.7535 0.6267 -0.0881 0.045 Uiso 1 1 calc R
H8C H 0.8705 0.6982 -0.0205 0.045 Uiso 1 1 calc R
C9 C 0.52306(17) 0.74796(16) -0.06044(15) 0.0322(4) Uani 1 1 d .
H9A H 0.4488 0.7765 -0.0114 0.048 Uiso 1 1 calc R
H9B H 0.4987 0.6750 -0.0841 0.048 Uiso 1 1 calc R
H9C H 0.5312 0.7924 -0.1306 0.048 Uiso 1 1 calc R
C10 C 0.87946(16) 0.99989(12) 0.32293(13) 0.0179(3) Uani 1 1 d .
H10 H 0.8690 0.9346 0.3722 0.021 Uiso 1 1 calc R
C11 C 1.03806(17) 1.01925(15) 0.30943(16) 0.0280(4) Uani 1 1 d .
H11A H 1.0804 0.9573 0.2719 0.042 Uiso 1 1 calc R
H11B H 1.0837 1.0304 0.3871 0.042 Uiso 1 1 calc R
H11C H 1.0516 1.0825 0.2607 0.042 Uiso 1 1 calc R
C12 C 0.81281(18) 1.09258(13) 0.38825(15) 0.0254(4) Uani 1 1 d .
H12A H 0.8269 1.1587 0.3445 0.038 Uiso 1 1 calc R
H12B H 0.8576 1.0989 0.4669 0.038 Uiso 1 1 calc R
H12C H 0.7112 1.0796 0.3952 0.038 Uiso 1 1 calc R
C13 C 0.64126(14) 0.82781(11) 0.35761(12) 0.0140(3) Uani 1 1 d .
H13 H 0.6495 0.9072 0.3583 0.017 Uiso 1 1 calc R
C14 C 0.39265(16) 0.90743(15) 0.19654(13) 0.0242(4) Uani 1 1 d .
H14A H 0.4599 0.9064 0.1329 0.036 Uiso 1 1 calc R
H14B H 0.3919 0.9784 0.2323 0.036 Uiso 1 1 calc R
H14C H 0.2976 0.8903 0.1647 0.036 Uiso 1 1 calc R
C15 C 0.41526(16) 0.66850(14) 0.25604(14) 0.0249(4) Uani 1 1 d .
H15A H 0.3132 0.6568 0.2443 0.037 Uiso 1 1 calc R
H15B H 0.4538 0.6173 0.3137 0.037 Uiso 1 1 calc R
H15C H 0.4619 0.6589 0.1812 0.037 Uiso 1 1 calc R
C16 C 0.32000(16) 0.82550(14) 0.43226(14) 0.0237(3) Uani 1 1 d .
H16A H 0.2229 0.8150 0.4013 0.036 Uiso 1 1 calc R
H16B H 0.3300 0.8978 0.4639 0.036 Uiso 1 1 calc R
H16C H 0.3407 0.7737 0.4949 0.036 Uiso 1 1 calc R
C17 C 0.88090(16) 0.81138(14) 0.56195(13) 0.0257(4) Uani 1 1 d .
H17A H 0.9000 0.7778 0.6386 0.038 Uiso 1 1 calc R
H17B H 0.9012 0.8877 0.5676 0.038 Uiso 1 1 calc R
H17C H 0.9413 0.7791 0.5034 0.038 Uiso 1 1 calc R
C18 C 0.5942(2) 0.88872(16) 0.60990(14) 0.0317(4) Uani 1 1 d .
H18A H 0.4967 0.8645 0.6197 0.048 Uiso 1 1 calc R
H18B H 0.5931 0.9587 0.5718 0.048 Uiso 1 1 calc R
H18C H 0.6430 0.8940 0.6871 0.048 Uiso 1 1 calc R
C19 C 0.63191(18) 0.65447(14) 0.55907(15) 0.0268(4) Uani 1 1 d .
H19A H 0.6484 0.6447 0.6439 0.040 Uiso 1 1 calc R
H19B H 0.6864 0.6015 0.5165 0.040 Uiso 1 1 calc R
H19C H 0.5308 0.6457 0.5392 0.040 Uiso 1 1 calc R
C20 C 0.93637(19) 0.49851(15) 0.13350(18) 0.0333(4) Uani 1 1 d .
H20A H 1.0211 0.5031 0.1870 0.040 Uiso 1 1 calc R
H20B H 0.9620 0.5229 0.0543 0.040 Uiso 1 1 calc R
C21 C 0.87942(19) 0.38646(15) 0.12896(18) 0.0354(4) Uani 1 1 d .
H21A H 0.9565 0.3336 0.1400 0.043 Uiso 1 1 calc R
H21B H 0.8278 0.3723 0.0534 0.043 Uiso 1 1 calc R
C22 C 0.78011(18) 0.38407(14) 0.23082(16) 0.0302(4) Uani 1 1 d .
H22A H 0.7103 0.3256 0.2221 0.036 Uiso 1 1 calc R
H22B H 0.8329 0.3765 0.3070 0.036 Uiso 1 1 calc R
C23 C 0.70946(18) 0.49152(14) 0.22013(17) 0.0285(4) Uani 1 1 d .
H23A H 0.6277 0.4888 0.1633 0.034 Uiso 1 1 calc R
H23B H 0.6759 0.5154 0.2972 0.034 Uiso 1 1 calc R
Al1 Al 0.87173(5) 0.68944(4) 0.26752(4) 0.01978(10) Uani 1 1 d .
H2 H 1.003(2) 0.7170(17) 0.2044(18) 0.049(6) Uiso 1 1 d .
H1 H 0.8835(17) 0.6352(15) 0.3866(15) 0.025(5) Uiso 1 1 d .

loop_
_atom_site_aniso_label
_atom_site_aniso_U_11
_atom_site_aniso_U_22
_atom_site_aniso_U_33
_atom_site_aniso_U_23
_atom_site_aniso_U_13
_atom_site_aniso_U_12
Si1 0.01399(18) 0.0179(2) 0.01567(18) 0.00084(17) 0.00090(13) 0.00151(16)
Si2 0.02019(19) 0.0183(2) 0.01276(18) 0.00108(17) -0.00052(14) 0.00025(17)
O1 0.0218(6) 0.0186(6) 0.0297(6) -0.0043(5) 0.0093(5) 0.0012(5)
N1 0.0153(5) 0.0144(6) 0.0133(5) 0.0009(5) 0.0034(4) 0.0009(5)
C1 0.0122(6) 0.0184(8) 0.0144(6) 0.0018(6) 0.0016(5) 0.0026(6)
C2 0.0127(7) 0.0264(9) 0.0162(7) 0.0003(6) 0.0026(5) -0.0010(6)
C3 0.0212(8) 0.0365(10) 0.0140(7) 0.0051(7) 0.0017(6) 0.0036(7)
C4 0.0271(9) 0.0290(10) 0.0194(8) 0.0119(7) 0.0043(6) 0.0055(7)
C5 0.0232(8) 0.0170(8) 0.0259(8) 0.0043(6) 0.0049(6) 0.0021(6)
C6 0.0121(7) 0.0166(8) 0.0178(7) 0.0021(6) 0.0032(5) 0.0022(5)
C7 0.0213(8) 0.0291(9) 0.0155(7) -0.0031(6) 0.0029(6) -0.0032(6)
C8 0.0310(9) 0.0348(11) 0.0250(8) -0.0106(8) 0.0086(7) -0.0038(8)
C9 0.0277(9) 0.0456(12) 0.0230(8) -0.0041(8) -0.0034(7) -0.0070(8)
C10 0.0177(7) 0.0157(8) 0.0202(7) 0.0007(6) 0.0008(6) -0.0016(6)
C11 0.0176(8) 0.0318(10) 0.0345(9) 0.0018(8) -0.0007(7) -0.0023(7)
C12 0.0273(9) 0.0207(9) 0.0283(9) -0.0054(7) 0.0012(7) -0.0015(7)
C13 0.0153(6) 0.0140(7) 0.0129(6) 0.0012(5) 0.0014(5) 0.0004(5)
C14 0.0202(8) 0.0318(10) 0.0207(8) 0.0052(7) 0.0002(6) 0.0077(7)
C15 0.0179(7) 0.0273(10) 0.0294(9) -0.0056(7) 0.0003(6) -0.0034(6)
C16 0.0199(7) 0.0264(9) 0.0252(8) 0.0041(7) 0.0066(6) 0.0036(6)
C17 0.0292(8) 0.0270(9) 0.0202(7) 0.0042(7) -0.0066(6) -0.0024(7)
C18 0.0440(10) 0.0333(11) 0.0180(8) -0.0046(7) 0.0038(7) 0.0068(8)
C19 0.0271(9) 0.0252(9) 0.0279(9) 0.0107(7) -0.0021(7) -0.0015(7)
C20 0.0310(10) 0.0251(10) 0.0450(11) -0.0069(8) 0.0172(8) 0.0080(7)
C21 0.0333(9) 0.0247(10) 0.0483(11) -0.0117(9) 0.0020(8) 0.0065(8)
C22 0.0252(8) 0.0222(9) 0.0428(10) 0.0019(8) -0.0033(7) -0.0019(7)
C23 0.0215(8) 0.0212(9) 0.0432(10) -0.0034(8) 0.0069(7) -0.0021(7)
Al1 0.0178(2) 0.0164(2) 0.0251(2) -0.0009(2) 0.00112(17) 0.00305(18)

loop_
_atom_type_symbol
_atom_type_description
_atom_type_scat_dispersion_real
_atom_type_scat_dispersion_imag
_atom_type_scat_source
C C 0.0033 0.0016 'International Tables Vol C Tables 4.2.6.8 and 6.1.1.4'
H H 0.0000 0.0000 'International Tables Vol C Tables 4.2.6.8 and 6.1.1.4'
N N 0.0061 0.0033 'International Tables Vol C Tables 4.2.6.8 and 6.1.1.4'
O O 0.0106 0.0060 'International Tables Vol C Tables 4.2.6.8 and 6.1.1.4'
Al Al 0.0645 0.0514 'International Tables Vol C Tables 4.2.6.8 and 6.1.1.4'
Si Si 0.0817 0.0704 'International Tables Vol C Tables 4.2.6.8 and 6.1.1.4'

loop_
_geom_angle_atom_site_label_1
_geom_angle_atom_site_label_2
_geom_angle_atom_site_label_3
_geom_angle
C15 Si1 C14 111.07(8)
C15 Si1 C16 105.37(8)
C14 Si1 C16 104.77(7)
C15 Si1 C13 111.62(7)
C14 Si1 C13 109.59(7)
C16 Si1 C13 114.19(7)
C19 Si2 C18 107.62(9)
C19 Si2 C17 109.70(8)
C18 Si2 C17 103.38(8)
C19 Si2 C13 113.95(7)
C18 Si2 C13 106.12(7)
C17 Si2 C13 115.18(6)
C23 O1 C20 108.86(13)
C23 O1 Al1 120.35(10)
C20 O1 Al1 116.55(10)
C1 N1 C13 112.60(11)
C1 N1 Al1 118.34(9)
C13 N1 Al1 127.12(9)
C6 C1 C2 118.34(13)
C6 C1 N1 119.93(12)
C2 C1 N1 121.72(13)
C3 C2 C1 119.11(14)
C3 C2 C7 118.54(13)
C1 C2 C7 122.32(13)
C4 C3 C2 122.23(14)
C4 C3 H3 118.9
C2 C3 H3 118.9
C3 C4 C5 118.70(15)
C3 C4 H4 120.7
C5 C4 H4 120.7
C4 C5 C6 121.47(15)
C4 C5 H5 119.3
C6 C5 H5 119.3
C5 C6 C1 119.82(13)
C5 C6 C10 117.99(13)
C1 C6 C10 121.98(13)
C2 C7 C8 110.42(13)
C2 C7 C9 113.48(14)
C8 C7 C9 109.38(13)
C2 C7 H7 107.8
C8 C7 H7 107.8
C9 C7 H7 107.8
C7 C8 H8A 109.5
C7 C8 H8B 109.5
H8A C8 H8B 109.5
C7 C8 H8C 109.5
H8A C8 H8C 109.5
H8B C8 H8C 109.5
C7 C9 H9A 109.5
C7 C9 H9B 109.5
H9A C9 H9B 109.5
C7 C9 H9C 109.5
H9A C9 H9C 109.5
H9B C9 H9C 109.5
C6 C10 C12 112.99(12)
C6 C10 C11 110.45(13)
C12 C10 C11 110.41(13)
C6 C10 H10 107.6
C12 C10 H10 107.6
C11 C10 H10 107.6
C10 C11 H11A 109.5
C10 C11 H11B 109.5
H11A C11 H11B 109.5
C10 C11 H11C 109.5
H11A C11 H11C 109.5
H11B C11 H11C 109.5
C10 C12 H12A 109.5
C10 C12 H12B 109.5
H12A C12 H12B 109.5
C10 C12 H12C 109.5
H12A C12 H12C 109.5
H12B C12 H12C 109.5
N1 C13 Si2 119.04(9)
N1 C13 Si1 111.97(9)
Si2 C13 Si1 115.21(7)
N1 C13 H13 102.5
Si2 C13 H13 102.5
Si1 C13 H13 102.5
Si1 C14 H14A 109.5
Si1 C14 H14B 109.5
H14A C14 H14B 109.5
Si1 C14 H14C 109.5
H14A C14 H14C 109.5
H14B C14 H14C 109.5
Si1 C15 H15A 109.5
Si1 C15 H15B 109.5
H15A C15 H15B 109.5
Si1 C15 H15C 109.5
H15A C15 H15C 109.5
H15B C15 H15C 109.5
Si1 C16 H16A 109.5
Si1 C16 H16B 109.5
H16A C16 H16B 109.5
Si1 C16 H16C 109.5
H16A C16 H16C 109.5
H16B C16 H16C 109.5
Si2 C17 H17A 109.5
Si2 C17 H17B 109.5
H17A C17 H17B 109.5
Si2 C17 H17C 109.5
H17A C17 H17C 109.5
H17B C17 H17C 109.5
Si2 C18 H18A 109.5
Si2 C18 H18B 109.5
H18A C18 H18B 109.5
Si2 C18 H18C 109.5
H18A C18 H18C 109.5
H18B C18 H18C 109.5
Si2 C19 H19A 109.5
Si2 C19 H19B 109.5
H19A C19 H19B 109.5
Si2 C19 H19C 109.5
H19A C19 H19C 109.5
H19B C19 H19C 109.5
O1 C20 C21 104.63(14)
O1 C20 H20A 110.8
C21 C20 H20A 110.8
O1 C20 H20B 110.8
C21 C20 H20B 110.8
H20A C20 H20B 108.9
C20 C21 C22 102.82(15)
C20 C21 H21A 111.2
C22 C21 H21A 111.2
C20 C21 H21B 111.2
C22 C21 H21B 111.2
H21A C21 H21B 109.1
C23 C22 C21 101.79(15)
C23 C22 H22A 111.4
C21 C22 H22A 111.4
C23 C22 H22B 111.4
C21 C22 H22B 111.4
H22A C22 H22B 109.3
O1 C23 C22 105.07(13)
O1 C23 H23A 110.7
C22 C23 H23A 110.7
O1 C23 H23B 110.7
C22 C23 H23B 110.7
H23A C23 H23B 108.8
N1 Al1 O1 114.89(5)
N1 Al1 H2 112.7(8)
O1 Al1 H2 98.1(8)
N1 Al1 H1 113.0(6)
O1 Al1 H1 96.2(7)
H2 Al1 H1 119.8(9)

loop_
_geom_bond_atom_site_label_1
_geom_bond_atom_site_label_2
_geom_bond_distance
Si1 C15 1.8616(17)
Si1 C14 1.8782(16)
Si1 C16 1.8785(16)
Si1 C13 1.9091(14)
Si2 C19 1.8720(18)
Si2 C18 1.8737(18)
Si2 C17 1.8809(16)
Si2 C13 1.9036(14)
O1 C23 1.462(2)
O1 C20 1.479(2)
O1 Al1 1.9404(13)
N1 C1 1.4334(18)
N1 C13 1.5161(17)
N1 Al1 1.8251(13)
C1 C6 1.418(2)
C1 C2 1.421(2)
C2 C3 1.393(2)
C2 C7 1.522(2)
C3 C4 1.381(2)
C3 H3 0.9500
C4 C5 1.382(2)
C4 H4 0.9500
C5 C6 1.394(2)
C5 H5 0.9500
C6 C10 1.521(2)
C7 C8 1.536(2)
C7 C9 1.538(2)
C7 H7 1.0000
C8 H8A 0.9800
C8 H8B 0.9800
C8 H8C 0.9800
C9 H9A 0.9800
C9 H9B 0.9800
C9 H9C 0.9800
C10 C12 1.529(2)
C10 C11 1.531(2)
C10 H10 1.0000
C11 H11A 0.9800
C11 H11B 0.9800
C11 H11C 0.9800
C12 H12A 0.9800
C12 H12B 0.9800
C12 H12C 0.9800
C13 H13 1.0000
C14 H14A 0.9800
C14 H14B 0.9800
C14 H14C 0.9800
C15 H15A 0.9800
C15 H15B 0.9800
C15 H15C 0.9800
C16 H16A 0.9800
C16 H16B 0.9800
C16 H16C 0.9800
C17 H17A 0.9800
C17 H17B 0.9800
C17 H17C 0.9800
C18 H18A 0.9800
C18 H18B 0.9800
C18 H18C 0.9800
C19 H19A 0.9800
C19 H19B 0.9800
C19 H19C 0.9800
C20 C21 1.507(3)
C20 H20A 0.9900
C20 H20B 0.9900
C21 C22 1.517(3)
C21 H21A 0.9900
C21 H21B 0.9900
C22 C23 1.509(2)
C22 H22A 0.9900
C22 H22B 0.9900
C23 H23A 0.9900
C23 H23B 0.9900
Al1 H2 1.50(2)
Al1 H1 1.518(17)

loop_
_geom_torsion_atom_site_label_1
_geom_torsion_atom_site_label_2
_geom_torsion_atom_site_label_3
_geom_torsion_atom_site_label_4
_geom_torsion
C13 N1 C1 C6 62.19(16)
Al1 N1 C1 C6 -103.09(13)
C13 N1 C1 C2 -117.99(14)
Al1 N1 C1 C2 76.73(15)
C6 C1 C2 C3 -5.1(2)
N1 C1 C2 C3 175.09(13)
C6 C1 C2 C7 173.00(13)
N1 C1 C2 C7 -6.8(2)
C1 C2 C3 C4 0.3(2)
C7 C2 C3 C4 -177.88(14)
C2 C3 C4 C5 3.6(2)
C3 C4 C5 C6 -2.6(2)
C4 C5 C6 C1 -2.3(2)
C4 C5 C6 C10 172.69(15)
C2 C1 C6 C5 6.1(2)
N1 C1 C6 C5 -174.08(13)
C2 C1 C6 C10 -168.70(13)
N1 C1 C6 C10 11.1(2)
C3 C2 C7 C8 70.95(17)
C1 C2 C7 C8 -107.15(17)
C3 C2 C7 C9 -52.3(2)
C1 C2 C7 C9 129.63(15)
C5 C6 C10 C12 60.44(18)
C1 C6 C10 C12 -124.68(15)
C5 C6 C10 C11 -63.79(18)
C1 C6 C10 C11 111.09(16)
C1 N1 C13 Si2 -141.16(10)
Al1 N1 C13 Si2 22.55(16)
C1 N1 C13 Si1 80.31(12)
Al1 N1 C13 Si1 -115.98(9)
C19 Si2 C13 N1 -85.80(12)
C18 Si2 C13 N1 155.96(11)
C17 Si2 C13 N1 42.25(13)
C19 Si2 C13 Si1 51.46(10)
C18 Si2 C13 Si1 -66.78(10)
C17 Si2 C13 Si1 179.51(8)
C15 Si1 C13 N1 52.44(12)
C14 Si1 C13 N1 -71.03(11)
C16 Si1 C13 N1 171.81(9)
C15 Si1 C13 Si2 -87.78(9)
C14 Si1 C13 Si2 148.75(8)
C16 Si1 C13 Si2 31.59(11)
C23 O1 C20 C21 10.52(19)
Al1 O1 C20 C21 150.67(12)
O1 C20 C21 C22 -31.95(18)
C20 C21 C22 C23 40.87(17)
C20 O1 C23 C22 15.35(18)
Al1 O1 C23 C22 -123.03(13)
C21 C22 C23 O1 -34.71(16)
C1 N1 Al1 O1 -92.48(11)
C13 N1 Al1 O1 104.63(11)
C23 O1 Al1 N1 -72.37(12)
C20 O1 Al1 N1 152.27(11)
